data_4312951
loop_
_publ_author_name
'Brandy A. Harper'
'D. Andrew Knight'
'Clifford George'
'Susan L. Brandow'
'Walter J. Dressick'
'Charles S. Dalcey'
'Terence L. Schull'

_publ_section_title
;
 Coordination Chemistry of the Water-Soluble Ligand TPPTP and Formation of
 a [Mo(CO)5(m-TPPTP)] Monolayer on an Alumina Surface
;
_journal_name_full 'Inorganic Chemistry'
_journal_page_first 516
_journal_page_last 524
_journal_paper_doi 10.1021/ic025862a
_journal_volume 42
_journal_year 2003
_chemical_formula_sum 'C18 H16 O11 P4'
_chemical_formula_weight 532.19
_chemical_name_systematic
;

  ?

;
_space_group_IT_number 2
_symmetry_cell_setting triclinic
_symmetry_space_group_name_Hall '-P 1'
_symmetry_space_group_name_H-M 'P -1'
_atom_sites_solution_hydrogens geom
_atom_sites_solution_primary direct
_atom_sites_solution_secondary difmap
_audit_creation_method SHELXL-97
_cell_angle_alpha 94.177(6)
_cell_angle_beta 105.885(6)
_cell_angle_gamma 108.784(5)
_cell_formula_units_Z 2
_cell_length_a 8.3501(6)
_cell_length_b 10.1907(6)
_cell_length_c 14.6529(14)
_cell_measurement_reflns_used 29
_cell_measurement_temperature 213(2)
_cell_measurement_theta_max 27.45
_cell_measurement_theta_min 3.19
_cell_volume 1117.50(16)
_computing_cell_refinement 'Bruker XSCANS'
_computing_data_collection 'Bruker XSCANS'
_computing_data_reduction 'Bruker SHELXTL'
_computing_molecular_graphics 'Bruker SHELXTL'
_computing_publication_material 'Bruker SHELXTL'
_computing_structure_refinement 'SHELXL-97 (Sheldrick, 1997)'
_computing_structure_solution 'SHELXS-97 (Sheldrick, 1990)'
_diffrn_ambient_temperature 213(2)
_diffrn_measured_fraction_theta_full 0.942
_diffrn_measured_fraction_theta_max 0.942
_diffrn_measurement_device_type 'Bruker P4'
_diffrn_measurement_method '2\q/\w scans'
_diffrn_radiation_monochromator graphite
_diffrn_radiation_source 'fine-focus sealed tube'
_diffrn_radiation_type CuK\a
_diffrn_radiation_wavelength 1.54178
_diffrn_reflns_av_R_equivalents 0.0146
_diffrn_reflns_av_sigmaI/netI 0.0305
_diffrn_reflns_limit_h_max 8
_diffrn_reflns_limit_h_min -8
_diffrn_reflns_limit_k_max 10
_diffrn_reflns_limit_k_min -10
_diffrn_reflns_limit_l_max 14
_diffrn_reflns_limit_l_min -4
_diffrn_reflns_number 3123
_diffrn_reflns_theta_full 57.49
_diffrn_reflns_theta_max 57.49
_diffrn_reflns_theta_min 3.19
_diffrn_standards_interval_count 97
_diffrn_standards_number 3
_exptl_absorpt_coefficient_mu 3.668
_exptl_absorpt_correction_T_max 0.8126
_exptl_absorpt_correction_T_min 0.3840
_exptl_absorpt_correction_type integration
_exptl_crystal_colour clear
_exptl_crystal_density_diffrn 1.582
_exptl_crystal_density_method 'not measured'
_exptl_crystal_description plate
_exptl_crystal_F_000 544
_exptl_crystal_size_max 0.05
_exptl_crystal_size_mid 0.41
_exptl_crystal_size_min 0.17
_refine_diff_density_max 0.424
_refine_diff_density_min -0.479
_refine_diff_density_rms 0.084
_refine_ls_extinction_method none
_refine_ls_goodness_of_fit_ref 1.079
_refine_ls_hydrogen_treatment mixed
_refine_ls_matrix_type full
_refine_ls_number_parameters 322
_refine_ls_number_reflns 2884
_refine_ls_number_restraints 13
_refine_ls_restrained_S_all 1.079
_refine_ls_R_factor_all 0.0484
_refine_ls_R_factor_gt 0.0441
_refine_ls_shift/su_max 0.001
_refine_ls_shift/su_mean 0.000
_refine_ls_structure_factor_coef Fsqd
_refine_ls_weighting_details 'calc w=1/[\s^2^(Fo^2^)+(0.0730P)^2^+2.0000P] where P=(Fo^2^+2Fc^2^)/3'
_refine_ls_weighting_scheme calc
_refine_ls_wR_factor_gt 0.1201
_refine_ls_wR_factor_ref 0.1295
_reflns_number_gt 2641
_reflns_number_total 2884
_reflns_threshold_expression >2sigma(I)
_cod_data_source_file ic025862a-2_s2.cif
_cod_data_source_block mtpptp
_cod_depositor_comments
;
The following automatic conversions were performed:

'_symmetry_cell_setting' value 'Triclinic' changed to 'triclinic'
according to the built-in table from CIF Core dictionary named
'cif_core.dic' version 2.4.1 from 2010-06-29.

Automatic conversion script
Id: cif_fix_values 1646 2011-03-28 12:23:43Z adriana 
;
_cod_original_cell_volume 1117.50(15)
_cod_database_code 4312951

loop_
_symmetry_equiv_pos_as_xyz
'x, y, z'
'-x, -y, -z'

loop_
_atom_site_label
_atom_site_type_symbol
_atom_site_fract_x
_atom_site_fract_y
_atom_site_fract_z
_atom_site_U_iso_or_equiv
_atom_site_adp_type
_atom_site_occupancy
_atom_site_symmetry_multiplicity
_atom_site_calc_flag
_atom_site_refinement_flags
_atom_site_disorder_assembly
_atom_site_disorder_group
P2 P 0.47900(11) 0.82220(9) 0.56936(6) 0.0173(3) Uani 1 1 d . . .
P1 P 1.19194(12) 1.06459(10) 0.75372(7) 0.0218(3) Uani 1 1 d . . .
P1' P 0.17744(11) 0.71809(9) 0.17086(6) 0.0184(3) Uani 1 1 d D . .
P1" P 0.37314(13) 0.75617(10) 0.91813(7) 0.0230(3) Uani 1 1 d D . .
O1 O 1.1690(3) 1.2099(3) 0.76354(19) 0.0296(7) Uani 1 1 d . . .
O2 O 1.3670(3) 1.0759(3) 0.7425(2) 0.0360(7) Uani 1 1 d . . .
O3 O 1.1563(4) 1.0061(3) 0.84399(19) 0.0340(7) Uani 1 1 d . . .
O1' O 0.2277(4) 0.6181(3) 0.11267(19) 0.0258(7) Uani 0.918(3) 1 d PD A 1
O2' O -0.0084(3) 0.7186(3) 0.12148(19) 0.0266(7) Uani 0.918(3) 1 d PD A 1
O3' O 0.3092(3) 0.8723(3) 0.1869(2) 0.0254(7) Uani 0.918(3) 1 d PD A 1
O3'A O 0.357(2) 0.748(3) 0.153(2) 0.025 Uiso 0.082(3) 1 d PD A 2
O2'A O 0.110(4) 0.840(2) 0.174(2) 0.025 Uiso 0.082(3) 1 d PD A 2
O1'A O 0.046(3) 0.591(2) 0.0934(17) 0.025 Uiso 0.082(3) 1 d PD A 2
O1" O 0.3861(5) 0.6536(3) 0.9892(2) 0.0494(9) Uani 1 1 d D B 1
O2" O 0.1944(3) 0.7751(3) 0.8917(2) 0.0310(7) Uani 1 1 d D B 1
O3" O 0.5243(4) 0.8994(3) 0.9577(2) 0.0401(8) Uani 1 1 d D B 1
C1 C 0.7014(5) 0.8396(4) 0.5633(3) 0.0182(8) Uani 1 1 d . . .
C2 C 0.8418(5) 0.9276(4) 0.6432(3) 0.0199(8) Uani 1 1 d . . .
H2A H 0.8160 0.9710 0.6933 0.024 Uiso 1 1 calc R . .
C3 C 1.0186(5) 0.9518(4) 0.6497(3) 0.0198(8) Uani 1 1 d . . .
C4 C 1.0556(5) 0.8871(4) 0.5752(3) 0.0222(8) Uani 1 1 d . . .
H4A H 1.1745 0.9019 0.5790 0.027 Uiso 1 1 calc R . .
C5 C 0.9185(5) 0.8010(4) 0.4953(3) 0.0230(8) Uani 1 1 d . . .
H5A H 0.9447 0.7586 0.4448 0.028 Uiso 1 1 calc R . .
C6 C 0.7422(5) 0.7772(4) 0.4897(3) 0.0218(8) Uani 1 1 d . . .
H6A H 0.6497 0.7182 0.4355 0.026 Uiso 1 1 calc R . .
C1' C 0.3243(4) 0.7000(4) 0.4588(2) 0.0163(8) Uani 1 1 d . A .
C2' C 0.3141(4) 0.7480(4) 0.3718(2) 0.0180(8) Uani 1 1 d . . .
H2'A H 0.3932 0.8373 0.3710 0.022 Uiso 1 1 calc R A .
C3' C 0.1877(4) 0.6658(4) 0.2850(3) 0.0189(8) Uani 1 1 d . A .
C4' C 0.0673(5) 0.5355(4) 0.2879(3) 0.0268(9) Uani 1 1 d . . .
H4'A H -0.0196 0.4798 0.2307 0.032 Uiso 1 1 calc R A .
C5' C 0.0747(5) 0.4880(4) 0.3738(3) 0.0286(9) Uani 1 1 d . A .
H5'A H -0.0070 0.4001 0.3751 0.034 Uiso 1 1 calc R . .
C6' C 0.2027(5) 0.5696(4) 0.4589(3) 0.0242(9) Uani 1 1 d . . .
H6'A H 0.2069 0.5361 0.5173 0.029 Uiso 1 1 calc R A .
C1" C 0.4670(4) 0.7127(4) 0.6624(2) 0.0170(8) Uani 1 1 d . B .
C2" C 0.4224(4) 0.7585(4) 0.7406(2) 0.0188(8) Uani 1 1 d . . .
H2"A H 0.3965 0.8416 0.7424 0.023 Uiso 1 1 calc R B .
C3" C 0.4155(5) 0.6833(4) 0.8167(3) 0.0198(8) Uani 1 1 d . B .
C4" C 0.4478(5) 0.5583(4) 0.8123(3) 0.0263(9) Uani 1 1 d . . .
H4"A H 0.4397 0.5056 0.8620 0.032 Uiso 1 1 calc R B .
C5" C 0.4920(5) 0.5108(4) 0.7350(3) 0.0281(9) Uani 1 1 d . B .
H5"A H 0.5135 0.4258 0.7323 0.034 Uiso 1 1 calc R . .
C6" C 0.5047(5) 0.5877(4) 0.6618(3) 0.0248(9) Uani 1 1 d . . .
H6"A H 0.5390 0.5562 0.6109 0.030 Uiso 1 1 calc R B .
O1S O 0.0951(4) 0.3461(3) 0.0620(2) 0.0418(8) Uani 1 1 d D . .
H1SA H -0.012(4) 0.309(5) 0.082(3) 0.050 Uiso 1 1 d D . .
H1SB H 0.068(6) 0.332(5) -0.0089(9) 0.050 Uiso 1 1 d D . .
O2S O 0.8477(8) 0.9595(5) 0.9381(4) 0.1010(17) Uani 1 1 d D . .
H2SA H 0.872(10) 0.882(6) 0.969(5) 0.121 Uiso 1 1 d D . .
H2SB H 0.858(11) 1.035(6) 0.900(5) 0.121 Uiso 1 1 d D . .

loop_
_atom_site_aniso_label
_atom_site_aniso_U_11
_atom_site_aniso_U_22
_atom_site_aniso_U_33
_atom_site_aniso_U_23
_atom_site_aniso_U_13
_atom_site_aniso_U_12
P2 0.0158(5) 0.0191(5) 0.0139(5) 0.0002(4) 0.0031(4) 0.0041(4)
P1 0.0161(5) 0.0202(5) 0.0252(6) 0.0011(4) 0.0021(4) 0.0057(4)
P1' 0.0159(5) 0.0204(5) 0.0164(5) 0.0026(4) 0.0022(4) 0.0057(4)
P1" 0.0306(6) 0.0219(5) 0.0182(6) 0.0029(4) 0.0104(4) 0.0095(4)
O1 0.0327(15) 0.0213(14) 0.0341(16) 0.0031(12) 0.0102(12) 0.0094(12)
O2 0.0174(14) 0.0332(16) 0.0488(19) -0.0089(13) 0.0033(13) 0.0070(12)
O3 0.0364(16) 0.0348(16) 0.0234(16) 0.0033(12) 0.0003(12) 0.0110(13)
O1' 0.0327(16) 0.0268(16) 0.0227(16) 0.0048(12) 0.0112(13) 0.0144(13)
O2' 0.0205(15) 0.0341(17) 0.0237(16) 0.0075(13) 0.0023(12) 0.0112(13)
O3' 0.0236(15) 0.0217(15) 0.0268(16) 0.0075(12) 0.0033(12) 0.0058(12)
O1" 0.081(2) 0.058(2) 0.0424(19) 0.0295(16) 0.0388(18) 0.0482(19)
O2" 0.0297(15) 0.0281(15) 0.0354(16) 0.0047(12) 0.0120(12) 0.0095(12)
O3" 0.0302(16) 0.0390(17) 0.0400(18) -0.0149(14) 0.0086(13) 0.0049(13)
C1 0.0182(19) 0.0165(18) 0.018(2) 0.0044(15) 0.0048(15) 0.0046(15)
C2 0.020(2) 0.0231(19) 0.0159(19) 0.0013(15) 0.0050(15) 0.0077(15)
C3 0.0177(19) 0.0162(18) 0.024(2) 0.0043(15) 0.0050(16) 0.0045(15)
C4 0.0182(19) 0.0189(19) 0.032(2) 0.0097(16) 0.0081(16) 0.0091(15)
C5 0.030(2) 0.024(2) 0.021(2) 0.0053(16) 0.0122(17) 0.0124(17)
C6 0.022(2) 0.0209(19) 0.020(2) 0.0002(15) 0.0030(15) 0.0087(15)
C1' 0.0143(17) 0.0214(19) 0.0116(19) 0.0003(15) 0.0030(14) 0.0057(15)
C2' 0.0147(18) 0.0146(18) 0.023(2) 0.0002(15) 0.0053(15) 0.0033(14)
C3' 0.0137(17) 0.025(2) 0.017(2) -0.0007(15) 0.0041(15) 0.0069(15)
C4' 0.0181(19) 0.026(2) 0.023(2) -0.0030(17) 0.0001(16) -0.0034(16)
C5' 0.026(2) 0.024(2) 0.023(2) 0.0025(17) 0.0049(17) -0.0061(16)
C6' 0.024(2) 0.026(2) 0.019(2) 0.0048(16) 0.0049(16) 0.0056(16)
C1" 0.0129(17) 0.0184(18) 0.0141(19) -0.0008(14) 0.0009(14) 0.0022(14)
C2" 0.0172(18) 0.0157(18) 0.021(2) -0.0006(15) 0.0044(15) 0.0050(14)
C3" 0.0208(19) 0.0209(19) 0.017(2) 0.0020(15) 0.0063(15) 0.0057(15)
C4" 0.034(2) 0.023(2) 0.022(2) 0.0061(16) 0.0066(17) 0.0121(17)
C5" 0.038(2) 0.026(2) 0.024(2) 0.0010(17) 0.0067(18) 0.0203(18)
C6" 0.026(2) 0.030(2) 0.020(2) -0.0011(17) 0.0055(16) 0.0140(17)
O1S 0.0367(17) 0.0490(19) 0.0329(17) 0.0083(14) 0.0053(14) 0.0108(15)
O2S 0.161(5) 0.072(3) 0.126(4) 0.050(3) 0.100(4) 0.061(3)

loop_
_atom_type_symbol
_atom_type_description
_atom_type_scat_dispersion_real
_atom_type_scat_dispersion_imag
_atom_type_scat_source
C C 0.0181 0.0091 'International Tables Vol C Tables 4.2.6.8 and 6.1.1.4'
H H 0.0000 0.0000 'International Tables Vol C Tables 4.2.6.8 and 6.1.1.4'
O O 0.0492 0.0322 'International Tables Vol C Tables 4.2.6.8 and 6.1.1.4'
P P 0.2955 0.4335 'International Tables Vol C Tables 4.2.6.8 and 6.1.1.4'

loop_
_geom_angle_atom_site_label_1
_geom_angle_atom_site_label_2
_geom_angle_atom_site_label_3
_geom_angle
_geom_angle_site_symmetry_1
_geom_angle_site_symmetry_3
_geom_angle_publ_flag
C1" P2 C1 99.48(15) . . ?
C1" P2 C1' 103.18(16) . . ?
C1 P2 C1' 104.66(15) . . ?
O2 P1 O3 115.50(17) . . ?
O2 P1 O1 112.22(16) . . ?
O3 P1 O1 104.02(15) . . ?
O2 P1 C3 108.84(16) . . ?
O3 P1 C3 107.69(16) . . ?
O1 P1 C3 108.24(15) . . ?
O1' P1' O2'A 148.2(12) . . ?
O1' P1' O2' 112.51(16) . . ?
O2'A P1' O2' 51.6(11) . . ?
O1' P1' O1'A 54.5(11) . . ?
O2'A P1' O1'A 112.4(16) . . ?
O2' P1' O1'A 61.7(11) . . ?
O1' P1' O3'A 53.6(11) . . ?
O2'A P1' O3'A 117.0(16) . . ?
O2' P1' O3'A 139.7(11) . . ?
O1'A P1' O3'A 105.4(16) . . ?
O1' P1' O3' 111.06(16) . . ?
O2'A P1' O3' 60.1(11) . . ?
O2' P1' O3' 106.76(15) . . ?
O1'A P1' O3' 143.7(12) . . ?
O3'A P1' O3' 59.5(11) . . ?
O1' P1' C3' 107.91(16) . . ?
O2'A P1' C3' 103.8(12) . . ?
O2' P1' C3' 109.68(16) . . ?
O1'A P1' C3' 107.4(12) . . ?
O3'A P1' C3' 110.7(11) . . ?
O3' P1' C3' 108.88(16) . . ?
O2" P1" O3" 110.17(16) . . ?
O2" P1" O1" 112.30(18) . . ?
O3" P1" O1" 111.3(2) . . ?
O2" P1" C3" 112.72(16) . . ?
O3" P1" C3" 105.18(17) . . ?
O1" P1" C3" 104.84(17) . . ?
C6 C1 C2 118.5(3) . . ?
C6 C1 P2 127.3(3) . . ?
C2 C1 P2 114.2(3) . . ?
C3 C2 C1 121.3(3) . . ?
C4 C3 C2 118.9(3) . . ?
C4 C3 P1 121.9(3) . . ?
C2 C3 P1 119.2(3) . . ?
C5 C4 C3 120.5(3) . . ?
C4 C5 C6 120.1(3) . . ?
C1 C6 C5 120.6(3) . . ?
C6' C1' C2' 118.5(3) . . ?
C6' C1' P2 123.2(3) . . ?
C2' C1' P2 117.8(3) . . ?
C1' C2' C3' 121.3(3) . . ?
C4' C3' C2' 118.6(3) . . ?
C4' C3' P1' 118.4(3) . . ?
C2' C3' P1' 123.0(3) . . ?
C5' C4' C3' 120.5(3) . . ?
C4' C5' C6' 120.2(4) . . ?
C1' C6' C5' 120.9(3) . . ?
C2" C1" C6" 117.8(3) . . ?
C2" C1" P2 117.6(3) . . ?
C6" C1" P2 124.6(3) . . ?
C1" C2" C3" 121.5(3) . . ?
C4" C3" C2" 119.2(3) . . ?
C4" C3" P1" 122.3(3) . . ?
C2" C3" P1" 118.5(3) . . ?
C5" C4" C3" 120.2(4) . . ?
C6" C5" C4" 120.3(3) . . ?
C5" C6" C1" 121.0(3) . . ?

loop_
_geom_bond_atom_site_label_1
_geom_bond_atom_site_label_2
_geom_bond_distance
_geom_bond_site_symmetry_2
_geom_bond_publ_flag
P2 C1" 1.827(4) . ?
P2 C1 1.835(4) . ?
P2 C1' 1.835(3) . ?
P1 O2 1.484(3) . ?
P1 O3 1.552(3) . ?
P1 O1 1.554(3) . ?
P1 C3 1.790(4) . ?
P1' O1' 1.512(3) . ?
P1' O2'A 1.522(11) . ?
P1' O2' 1.524(3) . ?
P1' O1'A 1.534(11) . ?
P1' O3'A 1.535(11) . ?
P1' O3' 1.558(3) . ?
P1' C3' 1.780(4) . ?
P1" O2" 1.514(3) . ?
P1" O3" 1.533(3) . ?
P1" O1" 1.536(3) . ?
P1" C3" 1.784(4) . ?
C1 C6 1.388(5) . ?
C1 C2 1.402(5) . ?
C2 C3 1.391(5) . ?
C3 C4 1.391(5) . ?
C4 C5 1.386(5) . ?
C5 C6 1.391(5) . ?
C1' C6' 1.389(5) . ?
C1' C2' 1.389(5) . ?
C2' C3' 1.405(5) . ?
C3' C4' 1.396(5) . ?
C4' C5' 1.374(6) . ?
C5' C6' 1.391(5) . ?
C1" C2" 1.391(5) . ?
C1" C6" 1.407(5) . ?
C2" C3" 1.402(5) . ?
C3" C4" 1.385(5) . ?
C4" C5" 1.386(6) . ?
C5" C6" 1.380(6) . ?

loop_
_geom_hbond_atom_site_label_D
_geom_hbond_atom_site_label_H
_geom_hbond_atom_site_label_A
_geom_hbond_distance_DH
_geom_hbond_distance_HA
_geom_hbond_distance_DA
_geom_hbond_angle_DHA
_geom_hbond_site_symmetry_A
O1S H1SA O2" 0.985(10) 1.653(13) 2.632(4) 172(4) 2_566
O1S H1SB O2' 0.991(10) 1.580(14) 2.561(4) 170(5) 2_565
O1S H1SB O1'A 0.991(10) 1.74(5) 2.49(3) 130(4) 2_565
O2S H2SB O2'A 0.980(11) 1.74(3) 2.72(3) 173(7) 2_676
O2S H2SB O3' 0.980(11) 2.12(5) 2.931(6) 139(6) 2_676

loop_
_geom_torsion_atom_site_label_1
_geom_torsion_atom_site_label_2
_geom_torsion_atom_site_label_3
_geom_torsion_atom_site_label_4
_geom_torsion
_geom_torsion_site_symmetry_1
_geom_torsion_site_symmetry_2
_geom_torsion_site_symmetry_3
_geom_torsion_site_symmetry_4
_geom_torsion_publ_flag
C1" P2 C1 C6 108.2(3) . . . . ?
C1' P2 C1 C6 1.8(4) . . . . ?
C1" P2 C1 C2 -72.3(3) . . . . ?
C1' P2 C1 C2 -178.7(3) . . . . ?
C6 C1 C2 C3 -0.5(5) . . . . ?
P2 C1 C2 C3 180.0(3) . . . . ?
C1 C2 C3 C4 0.0(5) . . . . ?
C1 C2 C3 P1 -179.7(3) . . . . ?
O2 P1 C3 C4 1.5(4) . . . . ?
O3 P1 C3 C4 -124.4(3) . . . . ?
O1 P1 C3 C4 123.7(3) . . . . ?
O2 P1 C3 C2 -178.7(3) . . . . ?
O3 P1 C3 C2 55.4(3) . . . . ?
O1 P1 C3 C2 -56.5(3) . . . . ?
C2 C3 C4 C5 0.6(5) . . . . ?
P1 C3 C4 C5 -179.6(3) . . . . ?
C3 C4 C5 C6 -0.8(5) . . . . ?
C2 C1 C6 C5 0.3(5) . . . . ?
P2 C1 C6 C5 179.7(3) . . . . ?
C4 C5 C6 C1 0.4(5) . . . . ?
C1" P2 C1' C6' 13.8(3) . . . . ?
C1 P2 C1' C6' 117.4(3) . . . . ?
C1" P2 C1' C2' -174.4(3) . . . . ?
C1 P2 C1' C2' -70.7(3) . . . . ?
C6' C1' C2' C3' -1.9(5) . . . . ?
P2 C1' C2' C3' -174.2(3) . . . . ?
C1' C2' C3' C4' 2.1(5) . . . . ?
C1' C2' C3' P1' -176.3(3) . . . . ?
O1' P1' C3' C4' -65.5(3) . . . . ?
O2'A P1' C3' C4' 111.1(12) . . . . ?
O2' P1' C3' C4' 57.4(3) . . . . ?
O1'A P1' C3' C4' -8.1(12) . . . . ?
O3'A P1' C3' C4' -122.6(12) . . . . ?
O3' P1' C3' C4' 173.8(3) . . . . ?
O1' P1' C3' C2' 112.9(3) . . . . ?
O2'A P1' C3' C2' -70.4(12) . . . . ?
O2' P1' C3' C2' -124.2(3) . . . . ?
O1'A P1' C3' C2' 170.4(12) . . . . ?
O3'A P1' C3' C2' 55.9(12) . . . . ?
O3' P1' C3' C2' -7.7(3) . . . . ?
C2' C3' C4' C5' -1.2(5) . . . . ?
P1' C3' C4' C5' 177.4(3) . . . . ?
C3' C4' C5' C6' 0.0(6) . . . . ?
C2' C1' C6' C5' 0.7(5) . . . . ?
P2 C1' C6' C5' 172.5(3) . . . . ?
C4' C5' C6' C1' 0.2(6) . . . . ?
C1 P2 C1" C2" 128.0(3) . . . . ?
C1' P2 C1" C2" -124.4(3) . . . . ?
C1 P2 C1" C6" -50.0(3) . . . . ?
C1' P2 C1" C6" 57.6(3) . . . . ?
C6" C1" C2" C3" 0.1(5) . . . . ?
P2 C1" C2" C3" -178.0(3) . . . . ?
C1" C2" C3" C4" -2.2(5) . . . . ?
C1" C2" C3" P1" 175.5(3) . . . . ?
O2" P1" C3" C4" -121.4(3) . . . . ?
O3" P1" C3" C4" 118.6(3) . . . . ?
O1" P1" C3" C4" 1.1(4) . . . . ?
O2" P1" C3" C2" 61.0(3) . . . . ?
O3" P1" C3" C2" -59.1(3) . . . . ?
O1" P1" C3" C2" -176.6(3) . . . . ?
C2" C3" C4" C5" 2.0(5) . . . . ?
P1" C3" C4" C5" -175.6(3) . . . . ?
C3" C4" C5" C6" 0.2(6) . . . . ?
C4" C5" C6" C1" -2.3(6) . . . . ?
C2" C1" C6" C5" 2.1(5) . . . . ?
P2 C1" C6" C5" -179.9(3) . . . . ?
